data_4026218
loop_
_publ_author_name
'Jutatip Boonsompat'
'Albert Padwa'

_publ_section_title
;
 An IMDAF Cycloaddition Approach toward the Synthesis of the Lycopodium
 Alkaloid (\+-)-Fawcettidine
;
_journal_name_full 'Journal of Organic Chemistry'
_journal_page_first 2753
_journal_page_last 2761
_journal_paper_doi 10.1021/jo200125c
_journal_volume 76
_journal_year 2011
_chemical_formula_moiety 'C23 H35 N O6 Si'
_chemical_formula_sum 'C23 H35 N O6 Si'
_chemical_formula_weight 449.61
_chemical_name_systematic
;
 ?
;
_space_group_IT_number 2
_symmetry_cell_setting triclinic
_symmetry_space_group_name_Hall '-P 1'
_symmetry_space_group_name_H-M 'P -1'
_atom_sites_solution_hydrogens geom
_atom_sites_solution_primary direct
_atom_sites_solution_secondary difmap
_audit_creation_method SHELXL-97
_cell_angle_alpha 114.534(3)
_cell_angle_beta 90.775(3)
_cell_angle_gamma 109.493(2)
_cell_formula_units_Z 2
_cell_length_a 8.4494(3)
_cell_length_b 12.0453(5)
_cell_length_c 14.0749(8)
_cell_measurement_reflns_used 1654
_cell_measurement_temperature 173(2)
_cell_measurement_theta_max 59.548
_cell_measurement_theta_min 8.299
_cell_volume 1208.98(10)
_computing_cell_refinement 'Bruker SAINT'
_computing_data_collection 'Bruker APEX2'
_computing_data_reduction 'Bruker SAINT'
_computing_molecular_graphics 'Bruker SHELXTL'
_computing_publication_material 'Bruker SHELXTL'
_computing_structure_refinement 'SHELXL-97 (Sheldrick, 1997)'
_computing_structure_solution 'SHELXS-97 (Sheldrick, 1990)'
_diffrn_ambient_temperature 173(2)
_diffrn_measured_fraction_theta_full 0.745
_diffrn_measured_fraction_theta_max 0.745
_diffrn_measurement_device_type 'Bruker APEX-II CCD'
_diffrn_measurement_method '\f and \w scans'
_diffrn_radiation_monochromator graphite
_diffrn_radiation_source 'fine-focus sealed tube'
_diffrn_radiation_type CuK\a
_diffrn_radiation_wavelength 1.54178
_diffrn_reflns_av_R_equivalents 0.0185
_diffrn_reflns_av_sigmaI/netI 0.0246
_diffrn_reflns_limit_h_max 8
_diffrn_reflns_limit_h_min -8
_diffrn_reflns_limit_k_max 13
_diffrn_reflns_limit_k_min -13
_diffrn_reflns_limit_l_max 14
_diffrn_reflns_limit_l_min -14
_diffrn_reflns_number 5231
_diffrn_reflns_theta_full 60.35
_diffrn_reflns_theta_max 60.35
_diffrn_reflns_theta_min 8.30
_diffrn_standards_number 0
_exptl_absorpt_coefficient_mu 1.168
_exptl_absorpt_correction_T_max 0.9332
_exptl_absorpt_correction_T_min 0.6337
_exptl_absorpt_correction_type multi-scan
_exptl_absorpt_process_details SADABS
_exptl_crystal_colour colourless
_exptl_crystal_density_diffrn 1.235
_exptl_crystal_description plate
_exptl_crystal_F_000 484
_exptl_crystal_size_max 0.43
_exptl_crystal_size_mid 0.23
_exptl_crystal_size_min 0.06
_refine_diff_density_max 0.164
_refine_diff_density_min -0.240
_refine_diff_density_rms 0.035
_refine_ls_extinction_method none
_refine_ls_goodness_of_fit_ref 1.001
_refine_ls_hydrogen_treatment constr
_refine_ls_matrix_type full
_refine_ls_number_parameters 286
_refine_ls_number_reflns 2695
_refine_ls_number_restraints 0
_refine_ls_restrained_S_all 1.001
_refine_ls_R_factor_all 0.0449
_refine_ls_R_factor_gt 0.0349
_refine_ls_shift/su_max 0.000
_refine_ls_shift/su_mean 0.000
_refine_ls_structure_factor_coef Fsqd
_refine_ls_weighting_details 'calc w=1/[\s^2^(Fo^2^)+(0.0500P)^2^+0.5000P] where P=(Fo^2^+2Fc^2^)/3'
_refine_ls_weighting_scheme calc
_refine_ls_wR_factor_gt 0.0869
_refine_ls_wR_factor_ref 0.0931
_reflns_number_gt 2231
_reflns_number_total 2695
_reflns_threshold_expression >2sigma(I)
_cod_data_source_file jo200125c_si_002.cif
_cod_data_source_block fawdas
_cod_database_code 4026218

loop_
_symmetry_equiv_pos_as_xyz
'x, y, z'
'-x, -y, -z'

loop_
_atom_site_label
_atom_site_type_symbol
_atom_site_fract_x
_atom_site_fract_y
_atom_site_fract_z
_atom_site_U_iso_or_equiv
_atom_site_adp_type
_atom_site_occupancy
_atom_site_symmetry_multiplicity
_atom_site_calc_flag
_atom_site_refinement_flags
C1 C 0.4114(3) -0.0378(2) -0.18729(16) 0.0286(5) Uani 1 1 d .
C2 C 0.1882(3) -0.2370(2) -0.26910(18) 0.0375(6) Uani 1 1 d .
H2A H 0.1612 -0.3107 -0.3412 0.045 Uiso 1 1 calc R
H2B H 0.0815 -0.2415 -0.2399 0.045 Uiso 1 1 calc R
C3 C 0.3186(3) -0.2424(2) -0.19736(19) 0.0382(6) Uani 1 1 d .
H3A H 0.2797 -0.2356 -0.1298 0.046 Uiso 1 1 calc R
H3B H 0.3391 -0.3253 -0.2326 0.046 Uiso 1 1 calc R
C4 C 0.5470(3) 0.0596(2) -0.21522(17) 0.0339(6) Uani 1 1 d .
H4A H 0.6582 0.0500 -0.2103 0.041 Uiso 1 1 calc R
H4B H 0.5125 0.0462 -0.2879 0.041 Uiso 1 1 calc R
C5 C 0.5570(3) 0.1927(2) -0.13382(16) 0.0289(5) Uani 1 1 d .
C6 C 0.6963(3) 0.3010(2) -0.09021(17) 0.0308(6) Uani 1 1 d .
C7 C 0.7020(3) 0.4128(2) 0.00977(18) 0.0320(5) Uani 1 1 d .
C8 C 0.5539(3) 0.3974(2) 0.06058(17) 0.0306(5) Uani 1 1 d .
H8 H 0.5577 0.4661 0.1272 0.037 Uiso 1 1 calc R
C9 C 0.4113(3) 0.2889(2) 0.01650(16) 0.0274(5) Uani 1 1 d .
C10 C 0.1029(3) 0.1955(2) 0.00401(19) 0.0362(6) Uani 1 1 d .
C11 C 0.0824(3) 0.1328(2) -0.11508(18) 0.0393(6) Uani 1 1 d .
H11A H 0.0007 0.1593 -0.1432 0.047 Uiso 1 1 calc R
H11B H 0.0309 0.0361 -0.1417 0.047 Uiso 1 1 calc R
C12 C 0.2451(3) 0.1659(2) -0.16005(17) 0.0331(6) Uani 1 1 d .
H12A H 0.2701 0.2504 -0.1635 0.040 Uiso 1 1 calc R
H12B H 0.2303 0.0965 -0.2329 0.040 Uiso 1 1 calc R
C13 C 0.3950(3) 0.1764(2) -0.08782(16) 0.0268(5) Uani 1 1 d .
C14 C 0.3651(3) 0.0450(2) -0.08350(16) 0.0279(5) Uani 1 1 d .
H14A H 0.4393 0.0590 -0.0213 0.033 Uiso 1 1 calc R
H14B H 0.2445 0.0020 -0.0798 0.033 Uiso 1 1 calc R
C15 C 0.2823(3) 0.3487(2) 0.17809(17) 0.0331(6) Uani 1 1 d .
H15A H 0.3975 0.3678 0.2126 0.040 Uiso 1 1 calc R
H15B H 0.1980 0.2945 0.2050 0.040 Uiso 1 1 calc R
C16 C 0.2564(3) 0.4779(2) 0.20983(18) 0.0377(6) Uani 1 1 d .
H16A H 0.3151 0.5208 0.1667 0.045 Uiso 1 1 calc R
H16B H 0.1332 0.4595 0.1946 0.045 Uiso 1 1 calc R
C17 C 0.3244(3) 0.5698(3) 0.32563(19) 0.0473(7) Uani 1 1 d .
H17A H 0.3014 0.6511 0.3443 0.057 Uiso 1 1 calc R
H17B H 0.2665 0.5275 0.3694 0.057 Uiso 1 1 calc R
C18 C 0.5510(4) 0.7033(3) 0.5734(2) 0.0578(8) Uani 1 1 d .
H18A H 0.4355 0.7043 0.5752 0.087 Uiso 1 1 calc R
H18B H 0.6274 0.7749 0.6388 0.087 Uiso 1 1 calc R
H18C H 0.5492 0.6189 0.5676 0.087 Uiso 1 1 calc R
C19 C 0.6206(4) 0.8827(3) 0.4662(2) 0.0579(8) Uani 1 1 d .
H19A H 0.6547 0.8929 0.4031 0.087 Uiso 1 1 calc R
H19B H 0.6987 0.9568 0.5298 0.087 Uiso 1 1 calc R
H19C H 0.5042 0.8810 0.4704 0.087 Uiso 1 1 calc R
C20 C 0.8491(3) 0.7235(2) 0.44897(18) 0.0385(6) Uani 1 1 d .
C21 C 0.9737(3) 0.8409(3) 0.5465(2) 0.0562(8) Uani 1 1 d .
H21A H 1.0889 0.8396 0.5429 0.084 Uiso 1 1 calc R
H21B H 0.9387 0.8354 0.6110 0.084 Uiso 1 1 calc R
H21C H 0.9733 0.9228 0.5479 0.084 Uiso 1 1 calc R
C22 C 0.9078(3) 0.7339(3) 0.3498(2) 0.0611(8) Uani 1 1 d .
H22A H 1.0256 0.7381 0.3497 0.092 Uiso 1 1 calc R
H22B H 0.9018 0.8137 0.3496 0.092 Uiso 1 1 calc R
H22C H 0.8336 0.6567 0.2864 0.092 Uiso 1 1 calc R
C23 C 0.8551(4) 0.5974(3) 0.4477(3) 0.0608(8) Uani 1 1 d .
H23A H 0.7751 0.5210 0.3862 0.091 Uiso 1 1 calc R
H23B H 0.8230 0.5926 0.5130 0.091 Uiso 1 1 calc R
H23C H 0.9709 0.5978 0.4432 0.091 Uiso 1 1 calc R
N1 N 0.2649(2) 0.27261(18) 0.06317(13) 0.0297(4) Uani 1 1 d .
O1 O 0.26779(19) -0.11382(15) -0.27157(11) 0.0344(4) Uani 1 1 d .
O2 O 0.46950(19) -0.13152(15) -0.17898(11) 0.0341(4) Uani 1 1 d .
O3 O 0.84163(19) 0.30972(16) -0.13216(12) 0.0395(4) Uani 1 1 d .
H3 H 0.9221 0.3784 -0.0900 0.059 Uiso 1 1 calc R
O4 O 0.8321(2) 0.51369(17) 0.04906(13) 0.0469(5) Uani 1 1 d .
O5 O -0.0203(2) 0.18123(19) 0.04840(14) 0.0534(5) Uani 1 1 d .
O6 O 0.5040(2) 0.60173(17) 0.34685(12) 0.0447(5) Uani 1 1 d .
Si1 Si 0.62840(9) 0.72569(7) 0.45713(5) 0.0372(2) Uani 1 1 d .

loop_
_atom_site_aniso_label
_atom_site_aniso_U_11
_atom_site_aniso_U_22
_atom_site_aniso_U_33
_atom_site_aniso_U_23
_atom_site_aniso_U_13
_atom_site_aniso_U_12
C1 0.0273(12) 0.0250(14) 0.0296(13) 0.0088(10) -0.0003(10) 0.0095(11)
C2 0.0347(13) 0.0306(16) 0.0409(14) 0.0135(11) 0.0038(11) 0.0078(13)
C3 0.0418(15) 0.0285(15) 0.0409(14) 0.0133(11) 0.0012(11) 0.0119(13)
C4 0.0314(13) 0.0334(15) 0.0313(13) 0.0112(11) 0.0069(10) 0.0097(12)
C5 0.0304(13) 0.0320(15) 0.0268(12) 0.0145(10) 0.0058(10) 0.0128(13)
C6 0.0252(13) 0.0338(16) 0.0354(14) 0.0170(11) 0.0099(10) 0.0114(13)
C7 0.0246(12) 0.0283(15) 0.0410(14) 0.0157(11) 0.0055(10) 0.0069(13)
C8 0.0271(12) 0.0291(15) 0.0311(13) 0.0097(10) 0.0054(10) 0.0099(12)
C9 0.0247(12) 0.0304(15) 0.0301(12) 0.0142(10) 0.0044(10) 0.0130(12)
C10 0.0274(13) 0.0303(15) 0.0447(15) 0.0135(12) 0.0058(11) 0.0077(12)
C11 0.0279(13) 0.0399(16) 0.0412(15) 0.0111(12) -0.0015(11) 0.0116(13)
C12 0.0344(13) 0.0313(15) 0.0325(13) 0.0135(10) 0.0011(10) 0.0122(12)
C13 0.0232(12) 0.0250(14) 0.0289(12) 0.0110(10) 0.0022(9) 0.0066(11)
C14 0.0267(12) 0.0265(14) 0.0293(13) 0.0120(10) 0.0036(9) 0.0093(11)
C15 0.0286(12) 0.0360(15) 0.0321(13) 0.0143(11) 0.0069(10) 0.0100(12)
C16 0.0312(13) 0.0405(16) 0.0371(14) 0.0111(11) 0.0054(10) 0.0165(13)
C17 0.0374(15) 0.0491(18) 0.0436(16) 0.0076(13) 0.0061(12) 0.0192(14)
C18 0.070(2) 0.051(2) 0.0445(16) 0.0167(14) 0.0152(14) 0.0183(17)
C19 0.0621(19) 0.0477(19) 0.0671(19) 0.0238(15) 0.0110(15) 0.0265(17)
C20 0.0409(14) 0.0325(15) 0.0369(14) 0.0145(11) -0.0017(11) 0.0092(13)
C21 0.0538(17) 0.0430(19) 0.0576(18) 0.0205(14) -0.0133(13) 0.0044(16)
C22 0.0467(17) 0.090(3) 0.0541(18) 0.0364(17) 0.0107(13) 0.0287(18)
C23 0.0510(18) 0.0409(19) 0.087(2) 0.0259(16) 0.0043(15) 0.0168(16)
N1 0.0240(10) 0.0297(12) 0.0304(11) 0.0102(9) 0.0064(8) 0.0082(9)
O1 0.0359(9) 0.0285(10) 0.0322(9) 0.0108(7) -0.0046(7) 0.0083(8)
O2 0.0333(9) 0.0306(10) 0.0356(9) 0.0100(7) -0.0006(7) 0.0150(9)
O3 0.0291(9) 0.0350(11) 0.0470(10) 0.0145(8) 0.0142(8) 0.0079(8)
O4 0.0293(9) 0.0350(12) 0.0563(11) 0.0088(9) 0.0117(8) 0.0032(9)
O5 0.0273(9) 0.0571(14) 0.0550(11) 0.0137(10) 0.0133(8) 0.0055(9)
O6 0.0322(9) 0.0469(12) 0.0408(10) 0.0045(8) 0.0034(7) 0.0174(9)
Si1 0.0432(4) 0.0297(4) 0.0330(4) 0.0090(3) 0.0048(3) 0.0132(4)

loop_
_atom_type_symbol
_atom_type_description
_atom_type_scat_dispersion_real
_atom_type_scat_dispersion_imag
_atom_type_scat_source
C C 0.0181 0.0091 'International Tables Vol C Tables 4.2.6.8 and 6.1.1.4'
H H 0.0000 0.0000 'International Tables Vol C Tables 4.2.6.8 and 6.1.1.4'
N N 0.0311 0.0180 'International Tables Vol C Tables 4.2.6.8 and 6.1.1.4'
O O 0.0492 0.0322 'International Tables Vol C Tables 4.2.6.8 and 6.1.1.4'
Si Si 0.2541 0.3302 'International Tables Vol C Tables 4.2.6.8 and 6.1.1.4'

loop_
_geom_angle_atom_site_label_1
_geom_angle_atom_site_label_2
_geom_angle_atom_site_label_3
_geom_angle
O2 C1 O1 104.59(17)
O2 C1 C4 111.95(18)
O1 C1 C4 109.62(17)
O2 C1 C14 112.48(16)
O1 C1 C14 112.09(17)
C4 C1 C14 106.21(17)
O1 C2 C3 104.78(18)
O1 C2 H2A 110.8
C3 C2 H2A 110.8
O1 C2 H2B 110.8
C3 C2 H2B 110.8
H2A C2 H2B 108.9
O2 C3 C2 104.43(18)
O2 C3 H3A 110.9
C2 C3 H3A 110.9
O2 C3 H3B 110.9
C2 C3 H3B 110.9
H3A C3 H3B 108.9
C5 C4 C1 104.25(18)
C5 C4 H4A 110.9
C1 C4 H4A 110.9
C5 C4 H4B 110.9
C1 C4 H4B 110.9
H4A C4 H4B 108.9
C6 C5 C4 126.2(2)
C6 C5 C13 123.2(2)
C4 C5 C13 108.77(19)
C5 C6 O3 121.3(2)
C5 C6 C7 120.72(19)
O3 C6 C7 117.9(2)
O4 C7 C8 122.2(2)
O4 C7 C6 120.1(2)
C8 C7 C6 117.8(2)
C9 C8 C7 122.0(2)
C9 C8 H8 119.0
C7 C8 H8 119.0
C8 C9 N1 123.1(2)
C8 C9 C13 122.35(19)
N1 C9 C13 114.55(19)
O5 C10 N1 120.1(2)
O5 C10 C11 121.3(2)
N1 C10 C11 118.6(2)
C10 C11 C12 115.87(19)
C10 C11 H11A 108.3
C12 C11 H11A 108.3
C10 C11 H11B 108.3
C12 C11 H11B 108.3
H11A C11 H11B 107.4
C11 C12 C13 109.25(18)
C11 C12 H12A 109.8
C13 C12 H12A 109.8
C11 C12 H12B 109.8
C13 C12 H12B 109.8
H12A C12 H12B 108.3
C9 C13 C5 113.68(19)
C9 C13 C14 114.80(17)
C5 C13 C14 99.63(16)
C9 C13 C12 104.60(17)
C5 C13 C12 112.67(17)
C14 C13 C12 111.77(17)
C1 C14 C13 103.99(16)
C1 C14 H14A 111.0
C13 C14 H14A 111.0
C1 C14 H14B 111.0
C13 C14 H14B 111.0
H14A C14 H14B 109.0
N1 C15 C16 113.63(18)
N1 C15 H15A 108.8
C16 C15 H15A 108.8
N1 C15 H15B 108.8
C16 C15 H15B 108.8
H15A C15 H15B 107.7
C17 C16 C15 111.8(2)
C17 C16 H16A 109.3
C15 C16 H16A 109.3
C17 C16 H16B 109.3
C15 C16 H16B 109.3
H16A C16 H16B 107.9
O6 C17 C16 109.43(19)
O6 C17 H17A 109.8
C16 C17 H17A 109.8
O6 C17 H17B 109.8
C16 C17 H17B 109.8
H17A C17 H17B 108.2
Si1 C18 H18A 109.5
Si1 C18 H18B 109.5
H18A C18 H18B 109.5
Si1 C18 H18C 109.5
H18A C18 H18C 109.5
H18B C18 H18C 109.5
Si1 C19 H19A 109.5
Si1 C19 H19B 109.5
H19A C19 H19B 109.5
Si1 C19 H19C 109.5
H19A C19 H19C 109.5
H19B C19 H19C 109.5
C22 C20 C23 109.3(2)
C22 C20 C21 108.3(2)
C23 C20 C21 108.3(2)
C22 C20 Si1 111.13(16)
C23 C20 Si1 110.60(18)
C21 C20 Si1 109.22(18)
C20 C21 H21A 109.5
C20 C21 H21B 109.5
H21A C21 H21B 109.5
C20 C21 H21C 109.5
H21A C21 H21C 109.5
H21B C21 H21C 109.5
C20 C22 H22A 109.5
C20 C22 H22B 109.5
H22A C22 H22B 109.5
C20 C22 H22C 109.5
H22A C22 H22C 109.5
H22B C22 H22C 109.5
C20 C23 H23A 109.5
C20 C23 H23B 109.5
H23A C23 H23B 109.5
C20 C23 H23C 109.5
H23A C23 H23C 109.5
H23B C23 H23C 109.5
C10 N1 C9 122.45(18)
C10 N1 C15 118.39(17)
C9 N1 C15 118.96(18)
C2 O1 C1 107.16(15)
C1 O2 C3 105.41(16)
C6 O3 H3 109.5
C17 O6 Si1 122.61(14)
O6 Si1 C18 109.41(12)
O6 Si1 C19 109.40(11)
C18 Si1 C19 108.84(13)
O6 Si1 C20 106.34(10)
C18 Si1 C20 111.42(12)
C19 Si1 C20 111.38(12)

loop_
_geom_bond_atom_site_label_1
_geom_bond_atom_site_label_2
_geom_bond_distance
C1 O2 1.417(3)
C1 O1 1.427(2)
C1 C4 1.530(3)
C1 C14 1.532(3)
C2 O1 1.426(3)
C2 C3 1.520(3)
C2 H2A 0.9900
C2 H2B 0.9900
C3 O2 1.430(3)
C3 H3A 0.9900
C3 H3B 0.9900
C4 C5 1.507(3)
C4 H4A 0.9900
C4 H4B 0.9900
C5 C6 1.325(3)
C5 C13 1.510(3)
C6 O3 1.361(3)
C6 C7 1.476(3)
C7 O4 1.235(3)
C7 C8 1.446(3)
C8 C9 1.341(3)
C8 H8 0.9500
C9 N1 1.403(3)
C9 C13 1.493(3)
C10 O5 1.221(3)
C10 N1 1.381(3)
C10 C11 1.504(3)
C11 C12 1.523(3)
C11 H11A 0.9900
C11 H11B 0.9900
C12 C13 1.551(3)
C12 H12A 0.9900
C12 H12B 0.9900
C13 C14 1.545(3)
C14 H14A 0.9900
C14 H14B 0.9900
C15 N1 1.466(3)
C15 C16 1.524(3)
C15 H15A 0.9900
C15 H15B 0.9900
C16 C17 1.505(3)
C16 H16A 0.9900
C16 H16B 0.9900
C17 O6 1.430(3)
C17 H17A 0.9900
C17 H17B 0.9900
C18 Si1 1.859(3)
C18 H18A 0.9800
C18 H18B 0.9800
C18 H18C 0.9800
C19 Si1 1.866(3)
C19 H19A 0.9800
C19 H19B 0.9800
C19 H19C 0.9800
C20 C22 1.528(4)
C20 C23 1.529(3)
C20 C21 1.532(3)
C20 Si1 1.878(3)
C21 H21A 0.9800
C21 H21B 0.9800
C21 H21C 0.9800
C22 H22A 0.9800
C22 H22B 0.9800
C22 H22C 0.9800
C23 H23A 0.9800
C23 H23B 0.9800
C23 H23C 0.9800
O3 H3 0.8400
O6 Si1 1.6514(17)

loop_
_geom_hbond_atom_site_label_D
_geom_hbond_atom_site_label_H
_geom_hbond_atom_site_label_A
_geom_hbond_distance_DH
_geom_hbond_distance_HA
_geom_hbond_distance_DA
_geom_hbond_angle_DHA
_geom_hbond_site_symmetry_A
O3 H3 O4 0.84 1.97 2.725(2) 149.2 2_765
O3 H3 O4 0.84 2.30 2.735(2) 112.8 .

loop_
_geom_torsion_atom_site_label_1
_geom_torsion_atom_site_label_2
_geom_torsion_atom_site_label_3
_geom_torsion_atom_site_label_4
_geom_torsion
O1 C2 C3 O2 -8.6(2)
O2 C1 C4 C5 -129.34(18)
O1 C1 C4 C5 115.08(18)
C14 C1 C4 C5 -6.2(2)
C1 C4 C5 C6 144.7(2)
C1 C4 C5 C13 -20.3(2)
C4 C5 C6 O3 14.5(3)
C13 C5 C6 O3 177.55(18)
C4 C5 C6 C7 -161.3(2)
C13 C5 C6 C7 1.7(3)
C5 C6 C7 O4 -179.3(2)
O3 C6 C7 O4 4.7(3)
C5 C6 C7 C8 2.9(3)
O3 C6 C7 C8 -173.05(19)
O4 C7 C8 C9 178.4(2)
C6 C7 C8 C9 -3.8(3)
C7 C8 C9 N1 -178.73(19)
C7 C8 C9 C13 0.1(3)
O5 C10 C11 C12 176.1(2)
N1 C10 C11 C12 -2.6(3)
C10 C11 C12 C13 36.6(3)
C8 C9 C13 C5 4.2(3)
N1 C9 C13 C5 -176.87(17)
C8 C9 C13 C14 118.0(2)
N1 C9 C13 C14 -63.0(2)
C8 C9 C13 C12 -119.1(2)
N1 C9 C13 C12 59.8(2)
C6 C5 C13 C9 -5.2(3)
C4 C5 C13 C9 160.40(17)
C6 C5 C13 C14 -127.8(2)
C4 C5 C13 C14 37.8(2)
C6 C5 C13 C12 113.6(2)
C4 C5 C13 C12 -80.8(2)
C11 C12 C13 C9 -63.0(2)
C11 C12 C13 C5 172.99(19)
C11 C12 C13 C14 61.8(2)
O2 C1 C14 C13 152.29(17)
O1 C1 C14 C13 -90.2(2)
C4 C1 C14 C13 29.5(2)
C9 C13 C14 C1 -162.01(17)
C5 C13 C14 C1 -40.19(19)
C12 C13 C14 C1 79.1(2)
N1 C15 C16 C17 -163.28(19)
C15 C16 C17 O6 61.7(3)
O5 C10 N1 C9 177.9(2)
C11 C10 N1 C9 -3.4(3)
O5 C10 N1 C15 -7.4(3)
C11 C10 N1 C15 171.31(19)
C8 C9 N1 C10 151.4(2)
C13 C9 N1 C10 -27.5(3)
C8 C9 N1 C15 -23.3(3)
C13 C9 N1 C15 157.80(18)
C16 C15 N1 C10 -81.8(3)
C16 C15 N1 C9 93.1(2)
C3 C2 O1 C1 -14.2(2)
O2 C1 O1 C2 32.3(2)
C4 C1 O1 C2 152.51(17)
C14 C1 O1 C2 -89.8(2)
O1 C1 O2 C3 -37.9(2)
C4 C1 O2 C3 -156.47(17)
C14 C1 O2 C3 84.0(2)
C2 C3 O2 C1 28.4(2)
C16 C17 O6 Si1 165.10(16)
C17 O6 Si1 C18 57.9(2)
C17 O6 Si1 C19 -61.2(2)
C17 O6 Si1 C20 178.36(19)
C22 C20 Si1 O6 57.6(2)
C23 C20 Si1 O6 -63.98(19)
C21 C20 Si1 O6 176.97(16)
C22 C20 Si1 C18 176.7(2)
C23 C20 Si1 C18 55.2(2)
C21 C20 Si1 C18 -63.9(2)
C22 C20 Si1 C19 -61.5(2)
C23 C20 Si1 C19 176.91(18)
C21 C20 Si1 C19 57.9(2)
